data_1550345
loop_
_publ_author_name
'Wang, Baolin'
'Kinjo, Rei'

_publ_section_title
;
 Boron-based Stepwise Dioxygen Activation with 1,4,2,5-Diazadiborinine
;
_journal_name_full 'Chemical Science'
_journal_paper_doi 10.1039/C8SC04624G
_journal_year 2019
_chemical_formula_sum 'C23 H23 B2 Cl9 N4 O2'
_chemical_formula_weight 728.12
_space_group_crystal_system orthorhombic
_space_group_IT_number 33
_space_group_name_Hall 'P 2c -2n'
_space_group_name_H-M_alt 'P n a 21'
_symmetry_space_group_name_Hall 'P 2c -2n'
_symmetry_space_group_name_H-M 'P n a 21'
_atom_sites_solution_hydrogens geom
_atom_sites_solution_primary dual
_audit_update_record
;
2018-10-17 deposited with the CCDC.
2018-12-11 downloaded from the CCDC.
;
_cell_angle_alpha 90
_cell_angle_beta 90
_cell_angle_gamma 90
_cell_formula_units_Z 4
_cell_length_a 15.8691(3)
_cell_length_b 12.5093(3)
_cell_length_c 15.8466(4)
_cell_measurement_reflns_used 4516
_cell_measurement_temperature 100.(2)
_cell_measurement_theta_max 28.1664
_cell_measurement_theta_min 2.5706
_cell_volume 3145.73(12)
_computing_cell_refinement 'SAINT V8.38A (Bruker AXS Inc., 2017)'
_computing_data_collection 'APEX3 (Bruker AXS Inc., 2017)'
_computing_data_reduction 'SAINT V8.38A (Bruker AXS Inc., 2017)'
_computing_publication_material 'APEX3 (Bruker AXS Inc., 2017)'
_computing_structure_refinement 'SHELXL-2016/6 (Sheldrick, 2016)'
_computing_structure_solution 'XT, VERSION 2014/5'
_diffrn_ambient_temperature 100.(2)
_diffrn_detector_area_resol_mean 7.4074
_diffrn_measured_fraction_theta_full 0.998
_diffrn_measured_fraction_theta_max 0.998
_diffrn_measurement_device_type 'Photon II CPADs detector'
_diffrn_measurement_method 'phi and omega scans'
_diffrn_radiation_monochromator 'Multilayer Mirror'
_diffrn_radiation_type MoK\a
_diffrn_radiation_wavelength 0.71073
_diffrn_reflns_av_R_equivalents 0.0912
_diffrn_reflns_av_unetI/netI 0.1065
_diffrn_reflns_limit_h_max 23
_diffrn_reflns_limit_h_min -16
_diffrn_reflns_limit_k_max 18
_diffrn_reflns_limit_k_min -17
_diffrn_reflns_limit_l_max 21
_diffrn_reflns_limit_l_min -22
_diffrn_reflns_number 30057
_diffrn_reflns_theta_full 31.00
_diffrn_reflns_theta_max 31.00
_diffrn_reflns_theta_min 2.87
_diffrn_source 'Incoatec microfocus source'
_diffrn_source_type 'Bruker D8 Quest'
_exptl_absorpt_coefficient_mu 0.831
_exptl_absorpt_correction_T_max 0.89
_exptl_absorpt_correction_T_min 0.79
_exptl_absorpt_correction_type multi-scan
_exptl_absorpt_process_details
;
SADABS-2016/2 - Bruker AXS area detector scaling and absorption correction
;
_exptl_crystal_colour colourless
_exptl_crystal_density_diffrn 1.537
_exptl_crystal_density_method 'not measured'
_exptl_crystal_description block
_exptl_crystal_F_000 1472
_exptl_crystal_size_max 0.300
_exptl_crystal_size_mid 0.220
_exptl_crystal_size_min 0.140
_refine_diff_density_max 0.431
_refine_diff_density_min -0.469
_refine_ls_abs_structure_details
;

Refined as an inversion twin.
;
_refine_ls_abs_structure_Flack 0.54(8)
_refine_ls_extinction_method none
_refine_ls_goodness_of_fit_ref 1.037
_refine_ls_hydrogen_treatment constr
_refine_ls_matrix_type full
_refine_ls_number_parameters 364
_refine_ls_number_reflns 9277
_refine_ls_number_restraints 1
_refine_ls_restrained_S_all 1.037
_refine_ls_R_factor_all 0.1017
_refine_ls_R_factor_gt 0.0556
_refine_ls_shift/su_max 0.000
_refine_ls_shift/su_mean 0.000
_refine_ls_structure_factor_coef Fsqd
_refine_ls_weighting_details 'w=1/[\s^2^(Fo^2^)+(0.0243P)^2^+0.4695P] where P=(Fo^2^+2Fc^2^)/3'
_refine_ls_weighting_scheme calc
_refine_ls_wR_factor_gt 0.0842
_refine_ls_wR_factor_ref 0.1032
_reflns_number_gt 6349
_reflns_number_total 9277
_reflns_threshold_expression 'I > 2\s(I)'
_cod_data_source_file c8sc04624g2.cif
_cod_data_source_block rei1097m
_cod_depositor_comments
;
The following automatic conversions were performed:

'_exptl_absorpt_correction_type' value 'Multi-Scan' changed to
'multi-scan' according to
/home/data/users/saulius/crontab/automatic-downloads/rss-feeds/RSC/lib/dictionaries/cif_core.dic
dictionary named 'cif_core.dic' version 2.4.2 from 2011-04-26.

Automatic conversion script
Id: cif_fix_values 4973 2017-02-22 13:04:09Z antanas 
;
_cod_database_code 1550345

loop_
_space_group_symop_operation_xyz
'x, y, z'
'-x, -y, z+1/2'
'x+1/2, -y+1/2, z'
'-x+1/2, y+1/2, z+1/2'

loop_
_atom_site_type_symbol
_atom_site_label
_atom_site_fract_x
_atom_site_fract_y
_atom_site_fract_z
_atom_site_U_iso_or_equiv
_atom_site_adp_type
_atom_site_calc_flag
_atom_site_refinement_flags_adp
_atom_site_refinement_flags_posn
_atom_site_occupancy
B B1 0.5313(3) 0.7605(4) 0.5643(4) 0.0151(11) Uani d . . 1
B B2 0.4449(3) 0.7488(4) 0.7098(4) 0.0142(11) Uani d . . 1
C C1 0.5859(3) 0.7590(4) 0.4809(3) 0.0150(10) Uani d . . 1
C C2 0.5967(3) 0.6658(4) 0.4328(3) 0.0146(10) Uani d . . 1
H H2 0.571187 0.601188 0.451301 0.018 Uiso calc U R 1
C C3 0.6437(3) 0.6654(4) 0.3588(4) 0.0200(11) Uani d . . 1
H H3 0.650084 0.600881 0.327815 0.024 Uiso calc U R 1
C C4 0.6812(3) 0.7582(4) 0.3298(3) 0.0202(11) Uani d . . 1
H H4 0.713237 0.75793 0.27915 0.024 Uiso calc U R 1
C C5 0.6712(3) 0.8522(4) 0.3760(3) 0.0203(11) Uani d . . 1
H H5 0.696751 0.916503 0.357092 0.024 Uiso calc U R 1
C C6 0.6237(3) 0.8518(4) 0.4501(3) 0.0172(10) Uani d . . 1
H H6 0.616961 0.916664 0.480448 0.021 Uiso calc U R 1
C C7 0.4369(3) 0.8077(3) 0.5620(3) 0.0137(10) Uani d . . 1
C C8 0.3974(3) 0.8404(4) 0.4107(3) 0.0238(12) Uani d . . 1
H H8A 0.457559 0.853034 0.401234 0.036 Uiso calc U R 1
H H8B 0.364735 0.899456 0.386569 0.036 Uiso calc U R 1
H H8C 0.380762 0.77321 0.383525 0.036 Uiso calc U R 1
C C9 0.3024(3) 0.8472(4) 0.5379(3) 0.0181(11) Uani d . . 1
H H9 0.251754 0.865989 0.509698 0.022 Uiso calc U R 1
C C10 0.3115(3) 0.8287(4) 0.6215(3) 0.0158(10) Uani d . . 1
H H10 0.268137 0.831362 0.662739 0.019 Uiso calc U R 1
C C11 0.5340(3) 0.8122(3) 0.7147(3) 0.0146(10) Uani d . . 1
C C12 0.5691(3) 0.8451(4) 0.8667(3) 0.0216(11) Uani d . . 1
H H12A 0.532731 0.906149 0.879988 0.032 Uiso calc U R 1
H H12B 0.622005 0.85128 0.898163 0.032 Uiso calc U R 1
H H12C 0.540481 0.778635 0.882502 0.032 Uiso calc U R 1
C C13 0.6629(3) 0.8731(4) 0.7407(3) 0.0190(11) Uani d . . 1
H H13 0.711235 0.898166 0.769974 0.023 Uiso calc U R 1
C C14 0.6557(3) 0.8595(4) 0.6563(4) 0.0199(11) Uani d . . 1
H H14 0.698116 0.873649 0.615453 0.024 Uiso calc U R 1
C C15 0.3907(3) 0.7352(3) 0.7937(3) 0.0134(10) Uani d . . 1
C C16 0.3456(3) 0.8226(4) 0.8266(3) 0.0175(10) Uani d . . 1
H H16 0.348366 0.889598 0.798508 0.021 Uiso calc U R 1
C C17 0.2969(3) 0.8133(4) 0.8992(3) 0.0206(11) Uani d . . 1
H H17 0.267074 0.873558 0.920225 0.025 Uiso calc U R 1
C C18 0.2921(3) 0.7159(4) 0.9412(3) 0.0203(11) Uani d . . 1
H H18 0.257922 0.708624 0.990096 0.024 Uiso calc U R 1
C C19 0.3376(3) 0.6293(4) 0.9108(3) 0.0204(11) Uani d . . 1
H H19 0.335616 0.562751 0.939656 0.025 Uiso calc U R 1
C C20 0.3862(3) 0.6397(4) 0.8380(3) 0.0148(10) Uani d . . 1
H H20 0.417083 0.579748 0.81816 0.018 Uiso calc U R 1
C C21 0.5169(3) 0.8515(4) 0.1312(4) 0.0204(11) Uani d . . 1
H H21 0.530439 0.774827 0.142736 0.024 Uiso calc U R 1
C C22 0.3842(3) 0.4730(4) 0.5687(4) 0.0187(11) Uani d . . 1
H H22 0.41169 0.517452 0.613393 0.022 Uiso calc U R 1
C C23 0.6051(3) 0.4754(4) 0.7041(4) 0.0186(11) Uani d . . 1
H H23 0.575772 0.517946 0.659473 0.022 Uiso calc U R 1
Cl Cl1 0.48730(11) 0.91235(12) 0.22632(10) 0.0418(4) Uani d . . 1
Cl Cl2 0.43461(8) 0.85653(11) 0.05738(10) 0.0342(3) Uani d . . 1
Cl Cl3 0.60752(8) 0.91400(11) 0.09057(11) 0.0334(3) Uani d . . 1
Cl Cl4 0.31080(8) 0.38610(11) 0.61777(10) 0.0323(3) Uani d . . 1
Cl Cl5 0.46284(8) 0.39854(10) 0.51657(10) 0.0295(3) Uani d . . 1
Cl Cl6 0.33214(8) 0.55878(10) 0.49796(9) 0.0252(3) Uani d . . 1
Cl Cl7 0.53032(8) 0.39254(10) 0.75468(10) 0.0276(3) Uani d . . 1
Cl Cl8 0.64954(8) 0.56433(11) 0.77808(9) 0.0284(3) Uani d . . 1
Cl Cl9 0.68402(8) 0.39779(12) 0.65630(10) 0.0361(4) Uani d . . 1
N N1 0.5752(2) 0.8210(3) 0.6402(3) 0.0152(9) Uani d . . 1
N N2 0.5870(2) 0.8440(3) 0.7763(3) 0.0152(8) Uani d . . 1
N N3 0.3950(2) 0.8053(3) 0.6358(3) 0.0141(9) Uani d . . 1
N N4 0.3810(2) 0.8335(3) 0.5011(3) 0.0160(9) Uani d . . 1
O O1 0.52053(18) 0.6481(2) 0.5963(2) 0.0142(7) Uani d . . 1
O O2 0.46805(18) 0.6415(3) 0.6754(2) 0.0139(7) Uani d . . 1

loop_
_atom_site_aniso_label
_atom_site_aniso_U_11
_atom_site_aniso_U_22
_atom_site_aniso_U_33
_atom_site_aniso_U_12
_atom_site_aniso_U_13
_atom_site_aniso_U_23
B1 0.016(2) 0.016(3) 0.013(3) 0.001(2) -0.002(2) -0.002(2)
B2 0.013(2) 0.011(3) 0.018(3) -0.0006(19) -0.003(2) -0.003(2)
C1 0.0105(19) 0.018(2) 0.017(3) -0.0005(17) -0.0026(18) -0.001(2)
C2 0.011(2) 0.017(2) 0.016(3) -0.0033(16) -0.0018(19) 0.001(2)
C3 0.020(2) 0.018(3) 0.022(3) 0.0008(19) 0.000(2) -0.006(2)
C4 0.018(2) 0.028(3) 0.014(3) -0.003(2) 0.002(2) -0.001(2)
C5 0.020(2) 0.026(3) 0.015(3) -0.008(2) 0.004(2) 0.002(2)
C6 0.018(2) 0.017(3) 0.017(3) -0.0013(18) -0.002(2) -0.001(2)
C7 0.018(2) 0.008(2) 0.015(3) 0.0004(17) 0.001(2) 0.0008(19)
C8 0.023(2) 0.036(3) 0.012(3) 0.001(2) 0.000(2) 0.004(2)
C9 0.012(2) 0.020(3) 0.022(3) -0.0006(17) -0.003(2) 0.002(2)
C10 0.013(2) 0.014(2) 0.020(3) 0.0015(17) 0.000(2) 0.001(2)
C11 0.019(2) 0.009(2) 0.016(3) 0.0015(17) 0.003(2) -0.0004(19)
C12 0.024(3) 0.028(3) 0.013(3) -0.002(2) -0.002(2) 0.000(2)
C13 0.015(2) 0.021(3) 0.021(3) -0.0039(19) -0.001(2) -0.003(2)
C14 0.013(2) 0.018(3) 0.028(3) -0.0006(18) 0.003(2) 0.002(2)
C15 0.013(2) 0.012(2) 0.016(3) -0.0017(16) -0.0025(19) 0.0013(19)
C16 0.019(2) 0.017(3) 0.016(3) 0.0055(19) 0.000(2) 0.000(2)
C17 0.015(2) 0.027(3) 0.020(3) 0.007(2) 0.001(2) 0.000(2)
C18 0.018(2) 0.027(3) 0.016(3) 0.0023(19) 0.004(2) 0.001(2)
C19 0.022(2) 0.020(3) 0.020(3) -0.0009(19) 0.003(2) 0.004(2)
C20 0.016(2) 0.016(2) 0.013(3) 0.0027(18) 0.0008(19) -0.0005(19)
C21 0.024(2) 0.019(2) 0.019(3) -0.0014(19) 0.001(2) 0.000(2)
C22 0.020(2) 0.018(2) 0.019(3) -0.0007(19) -0.002(2) -0.001(2)
C23 0.018(2) 0.020(3) 0.018(3) 0.0020(19) 0.000(2) 0.000(2)
Cl1 0.0701(11) 0.0326(8) 0.0226(8) 0.0101(7) 0.0106(8) -0.0033(7)
Cl2 0.0259(6) 0.0387(8) 0.0382(9) -0.0007(6) -0.0092(6) -0.0013(7)
Cl3 0.0236(6) 0.0312(7) 0.0454(10) -0.0059(5) 0.0025(6) 0.0008(7)
Cl4 0.0337(7) 0.0343(8) 0.0288(9) -0.0137(6) 0.0002(6) 0.0047(7)
Cl5 0.0311(7) 0.0237(7) 0.0337(9) 0.0082(5) 0.0021(6) -0.0043(6)
Cl6 0.0273(6) 0.0214(6) 0.0269(8) 0.0034(5) -0.0052(6) 0.0005(6)
Cl7 0.0290(6) 0.0219(7) 0.0317(9) -0.0075(5) 0.0058(6) 0.0023(6)
Cl8 0.0285(6) 0.0308(7) 0.0259(8) -0.0083(5) -0.0044(6) -0.0016(6)
Cl9 0.0335(7) 0.0419(9) 0.0329(10) 0.0184(6) 0.0102(7) 0.0015(7)
N1 0.0144(18) 0.017(2) 0.014(2) -0.0013(15) -0.0008(17) -0.0009(16)
N2 0.0151(18) 0.016(2) 0.015(2) -0.0023(15) -0.0016(16) -0.0010(17)
N3 0.0128(18) 0.0131(19) 0.016(2) 0.0001(14) 0.0009(17) 0.0008(16)
N4 0.0158(18) 0.013(2) 0.019(2) -0.0003(15) 0.0011(17) 0.0015(18)
O1 0.0161(14) 0.0136(16) 0.0129(19) 0.0000(12) 0.0047(14) -0.0026(14)
O2 0.0172(15) 0.0139(16) 0.0108(19) -0.0009(12) 0.0051(13) 0.0004(14)

loop_
_atom_type_symbol
_atom_type_description
_atom_type_scat_dispersion_real
_atom_type_scat_dispersion_imag
_atom_type_scat_source
C C 0.0033 0.0016 'International Tables Vol C Tables 4.2.6.8 and 6.1.1.4'
H H 0.0000 0.0000 'International Tables Vol C Tables 4.2.6.8 and 6.1.1.4'
B B 0.0013 0.0007 'International Tables Vol C Tables 4.2.6.8 and 6.1.1.4'
Cl Cl 0.1484 0.1585 'International Tables Vol C Tables 4.2.6.8 and 6.1.1.4'
N N 0.0061 0.0033 'International Tables Vol C Tables 4.2.6.8 and 6.1.1.4'
O O 0.0106 0.0060 'International Tables Vol C Tables 4.2.6.8 and 6.1.1.4'

loop_
_geom_angle_atom_site_label_1
_geom_angle_atom_site_label_2
_geom_angle_atom_site_label_3
_geom_angle
O1 B1 C1 109.4(4)
O1 B1 N1 103.9(4)
C1 B1 N1 113.6(4)
O1 B1 C7 104.1(4)
C1 B1 C7 119.7(4)
N1 B1 C7 104.6(4)
O2 B2 N3 104.7(4)
O2 B2 C15 110.0(4)
N3 B2 C15 113.3(4)
O2 B2 C11 104.1(3)
N3 B2 C11 104.7(4)
C15 B2 C11 118.9(4)
C6 C1 C2 116.6(4)
C6 C1 B1 121.2(4)
C2 C1 B1 122.1(4)
C3 C2 C1 121.8(4)
C3 C2 H2 119.1
C1 C2 H2 119.1
C4 C3 C2 120.6(5)
C4 C3 H3 119.7
C2 C3 H3 119.7
C3 C4 C5 118.9(5)
C3 C4 H4 120.5
C5 C4 H4 120.5
C6 C5 C4 120.1(5)
C6 C5 H5 120.0
C4 C5 H5 120.0
C5 C6 C1 122.0(5)
C5 C6 H6 119.0
C1 C6 H6 119.0
N3 C7 N4 107.5(4)
N3 C7 B1 115.6(4)
N4 C7 B1 135.7(5)
N4 C8 H8A 109.5
N4 C8 H8B 109.5
H8A C8 H8B 109.5
N4 C8 H8C 109.5
H8A C8 H8C 109.5
H8B C8 H8C 109.5
C10 C9 N4 107.2(4)
C10 C9 H9 126.4
N4 C9 H9 126.4
C9 C10 N3 107.5(4)
C9 C10 H10 126.3
N3 C10 H10 126.3
N2 C11 N1 107.8(4)
N2 C11 B2 136.3(5)
N1 C11 B2 114.7(4)
N2 C12 H12A 109.5
N2 C12 H12B 109.5
H12A C12 H12B 109.5
N2 C12 H12C 109.5
H12A C12 H12C 109.5
H12B C12 H12C 109.5
C14 C13 N2 107.4(4)
C14 C13 H13 126.3
N2 C13 H13 126.3
C13 C14 N1 107.6(4)
C13 C14 H14 126.2
N1 C14 H14 126.2
C20 C15 C16 117.1(4)
C20 C15 B2 122.8(4)
C16 C15 B2 120.1(4)
C17 C16 C15 121.6(5)
C17 C16 H16 119.2
C15 C16 H16 119.2
C18 C17 C16 120.0(5)
C18 C17 H17 120.0
C16 C17 H17 120.0
C19 C18 C17 119.3(5)
C19 C18 H18 120.4
C17 C18 H18 120.4
C18 C19 C20 120.1(5)
C18 C19 H19 119.9
C20 C19 H19 119.9
C15 C20 C19 121.9(4)
C15 C20 H20 119.1
C19 C20 H20 119.1
Cl1 C21 Cl2 111.0(3)
Cl1 C21 Cl3 109.9(3)
Cl2 C21 Cl3 110.4(3)
Cl1 C21 H21 108.5
Cl2 C21 H21 108.5
Cl3 C21 H21 108.5
Cl6 C22 Cl5 110.9(3)
Cl6 C22 Cl4 110.2(3)
Cl5 C22 Cl4 110.3(3)
Cl6 C22 H22 108.5
Cl5 C22 H22 108.5
Cl4 C22 H22 108.5
Cl9 C23 Cl8 110.5(3)
Cl9 C23 Cl7 110.5(3)
Cl8 C23 Cl7 109.7(3)
Cl9 C23 H23 108.7
Cl8 C23 H23 108.7
Cl7 C23 H23 108.7
C11 N1 C14 108.2(4)
C11 N1 B1 114.3(4)
C14 N1 B1 135.3(4)
C11 N2 C13 109.1(4)
C11 N2 C12 126.2(4)
C13 N2 C12 124.7(4)
C7 N3 C10 109.2(4)
C7 N3 B2 114.0(4)
C10 N3 B2 134.4(4)
C7 N4 C9 108.6(4)
C7 N4 C8 126.8(4)
C9 N4 C8 124.5(4)
B1 O1 O2 113.2(3)
B2 O2 O1 112.9(3)

loop_
_geom_bond_atom_site_label_1
_geom_bond_atom_site_label_2
_geom_bond_distance
B1 O1 1.505(6)
B1 C1 1.581(7)
B1 N1 1.582(7)
B1 C7 1.611(6)
B2 O2 1.495(6)
B2 N3 1.583(7)
B2 C15 1.593(7)
B2 C11 1.623(6)
C1 C6 1.395(6)
C1 C2 1.404(6)
C2 C3 1.390(7)
C2 H2 0.95
C3 C4 1.383(7)
C3 H3 0.95
C4 C5 1.394(7)
C4 H4 0.95
C5 C6 1.394(7)
C5 H5 0.95
C6 H6 0.95
C7 N3 1.345(6)
C7 N4 1.350(6)
C8 N4 1.459(6)
C8 H8A 0.98
C8 H8B 0.98
C8 H8C 0.98
C9 C10 1.351(7)
C9 N4 1.386(6)
C9 H9 0.95
C10 N3 1.375(5)
C10 H10 0.95
C11 N2 1.348(6)
C11 N1 1.354(6)
C12 N2 1.460(6)
C12 H12A 0.98
C12 H12B 0.98
C12 H12C 0.98
C13 C14 1.353(7)
C13 N2 1.379(6)
C13 H13 0.95
C14 N1 1.389(6)
C14 H14 0.95
C15 C20 1.388(6)
C15 C16 1.407(6)
C16 C17 1.391(7)
C16 H16 0.95
C17 C18 1.391(7)
C17 H17 0.95
C18 C19 1.389(7)
C18 H18 0.95
C19 C20 1.393(7)
C19 H19 0.95
C20 H20 0.95
C21 Cl1 1.753(6)
C21 Cl2 1.754(5)
C21 Cl3 1.759(5)
C21 H21 1.0
C22 Cl6 1.758(5)
C22 Cl5 1.763(5)
C22 Cl4 1.773(5)
C22 H22 1.0
C23 Cl9 1.757(5)
C23 Cl8 1.763(5)
C23 Cl7 1.768(5)
C23 H23 1.0
O1 O2 1.507(4)
